data_1505145
loop_
_publ_author_name
'Furukawa, Daisuke'
'Matsumoto, Akikazu'

_publ_section_title
;
 Reaction Mechanism Based on X-ray Crystal Structure Analysis during the
 Solid-State Polymerization of Muconic Esters
;
_journal_issue 17
_journal_name_full Macromolecules
_journal_page_first 6048
_journal_paper_doi 10.1021/ma070802f
_journal_volume 40
_journal_year 2007
_chemical_formula_moiety 'C24 H26 O6'
_chemical_formula_sum 'C24 H26 O6'
_chemical_formula_weight 410.45
_chemical_name_systematic
; 
 ? 
;
_space_group_IT_number 15
_symmetry_cell_setting monoclinic
_symmetry_space_group_name_Hall '-C 2yc'
_symmetry_space_group_name_H-M 'C 1 2/c 1'
_atom_sites_solution_hydrogens geom
_atom_sites_solution_primary direct
_atom_sites_solution_secondary difmap
_audit_creation_method SHELXL-97
_cell_angle_alpha 90.00
_cell_angle_beta 90.27(2)
_cell_angle_gamma 90.00
_cell_formula_units_Z 4
_cell_length_a 38.96(2)
_cell_length_b 5.714(3)
_cell_length_c 9.351(5)
_cell_measurement_reflns_used 4971
_cell_measurement_temperature 203(2)
_cell_measurement_theta_max 27.0
_cell_measurement_theta_min 3.6
_cell_volume 2081.7(19)
_computing_cell_refinement PROCESS-AUTO
_computing_data_collection PROCESS-AUTO
_computing_data_reduction CrystalStructure
_computing_publication_material 'CrystalStructure 3.8'
_computing_structure_refinement 'SHELXL-97 (Sheldrick, 1997)'
_computing_structure_solution SIR92
_diffrn_ambient_temperature 296(2)
_diffrn_detector_area_resol_mean 10.00
_diffrn_measured_fraction_theta_full 0.970
_diffrn_measured_fraction_theta_max 0.970
_diffrn_measurement_device_type 'Rigaku RAXIS-RAPID'
_diffrn_measurement_method \w
_diffrn_radiation_monochromator graphite
_diffrn_radiation_source 'fine-focus sealed tube'
_diffrn_radiation_type MoK\a
_diffrn_radiation_wavelength 0.71075
_diffrn_reflns_av_R_equivalents 0.0878
_diffrn_reflns_av_sigmaI/netI 0.0817
_diffrn_reflns_limit_h_max 50
_diffrn_reflns_limit_h_min -50
_diffrn_reflns_limit_k_max 7
_diffrn_reflns_limit_k_min -7
_diffrn_reflns_limit_l_max 10
_diffrn_reflns_limit_l_min -12
_diffrn_reflns_number 6651
_diffrn_reflns_theta_full 27.47
_diffrn_reflns_theta_max 27.47
_diffrn_reflns_theta_min 3.14
_exptl_absorpt_coefficient_mu 0.094
_exptl_absorpt_correction_T_max 0.9953
_exptl_absorpt_correction_T_min 0.9591
_exptl_absorpt_correction_type none
_exptl_crystal_colour colorless
_exptl_crystal_density_diffrn 1.310
_exptl_crystal_density_method 'not measured'
_exptl_crystal_description platelet
_exptl_crystal_F_000 872
_exptl_crystal_size_max 0.45
_exptl_crystal_size_mid 0.30
_exptl_crystal_size_min 0.05
_refine_diff_density_max 0.765
_refine_diff_density_min -0.350
_refine_diff_density_rms 0.100
_refine_ls_extinction_method none
_refine_ls_goodness_of_fit_ref 0.929
_refine_ls_hydrogen_treatment constr
_refine_ls_matrix_type full
_refine_ls_number_parameters 138
_refine_ls_number_reflns 2323
_refine_ls_number_restraints 0
_refine_ls_restrained_S_all 0.929
_refine_ls_R_factor_all 0.1744
_refine_ls_R_factor_gt 0.1043
_refine_ls_shift/su_max 0.000
_refine_ls_shift/su_mean 0.000
_refine_ls_structure_factor_coef Fsqd
_refine_ls_weighting_details 'calc w=1/[\s^2^(Fo^2^)+(0.1819P)^2^+0.0000P] where P=(Fo^2^+2Fc^2^)/3'
_refine_ls_weighting_scheme calc
_refine_ls_wR_factor_gt 0.2589
_refine_ls_wR_factor_ref 0.2991
_reflns_number_gt 1063
_reflns_number_total 2323
_reflns_threshold_expression >2sigma(I)
_cod_data_source_file ma070802fsi20070626_070108.cif
_cod_data_source_block poly(ZZ-EtO)
_cod_original_cell_volume 2082(2)
_cod_database_code 1505145

loop_
_symmetry_equiv_pos_as_xyz
'x, y, z'
'-x, y, -z+1/2'
'x+1/2, y+1/2, z'
'-x+1/2, y+1/2, -z+1/2'
'-x, -y, -z'
'x, -y, z-1/2'
'-x+1/2, -y+1/2, -z'
'x+1/2, -y+1/2, z-1/2'

loop_
_atom_site_label
_atom_site_type_symbol
_atom_site_fract_x
_atom_site_fract_y
_atom_site_fract_z
_atom_site_U_iso_or_equiv
_atom_site_adp_type
_atom_site_occupancy
_atom_site_symmetry_multiplicity
_atom_site_calc_flag
_atom_site_refinement_flags
O1 O 0.46574(9) 0.4815(5) 0.1617(4) 0.0779(11) Uani 1 1 d .
O2 O 0.43679(7) 0.2410(4) 0.3024(3) 0.0499(8) Uani 1 1 d .
O3 O 0.30782(8) 0.1949(6) 0.7104(3) 0.0704(10) Uani 1 1 d .
C1 C 0.49984(10) 0.0899(6) 0.0414(3) 0.0413(9) Uani 1 1 d .
H1 H 0.5089 0.2297 0.0074 0.050 Uiso 1 1 calc R
C2 C 0.48551(10) 0.0848(6) 0.1909(3) 0.0406(9) Uani 1 1 d .
H2 H 0.4720 -0.0588 0.2015 0.049 Uiso 1 1 calc R
C3 C 0.46202(10) 0.2900(6) 0.2140(4) 0.0436(9) Uani 1 1 d .
C4 C 0.41600(12) 0.4387(7) 0.3454(4) 0.0573(11) Uani 1 1 d .
H3 H 0.4059 0.5119 0.2616 0.069 Uiso 1 1 calc R
H4 H 0.4302 0.5537 0.3936 0.069 Uiso 1 1 calc R
C5 C 0.38856(11) 0.3583(7) 0.4425(4) 0.0501(10) Uani 1 1 d .
C6 C 0.39041(11) 0.1573(7) 0.5260(4) 0.0539(11) Uani 1 1 d .
H5 H 0.4098 0.0629 0.5209 0.065 Uiso 1 1 calc R
C7 C 0.36411(12) 0.0955(7) 0.6156(4) 0.0582(11) Uani 1 1 d .
H6 H 0.3656 -0.0411 0.6694 0.070 Uiso 1 1 calc R
C8 C 0.33565(11) 0.2364(7) 0.6255(4) 0.0548(11) Uani 1 1 d .
C9 C 0.33369(12) 0.4379(8) 0.5444(5) 0.0623(12) Uani 1 1 d .
H7 H 0.3146 0.5349 0.5512 0.075 Uiso 1 1 calc R
C10 C 0.35959(12) 0.4935(7) 0.4552(5) 0.0555(11) Uani 1 1 d .
H8 H 0.3577 0.6285 0.4002 0.067 Uiso 1 1 calc R
C11 C 0.30629(12) -0.0135(9) 0.7876(5) 0.0668(13) Uani 1 1 d .
H9 H 0.3257 -0.0246 0.8527 0.080 Uiso 1 1 calc R
H10 H 0.3069 -0.1464 0.7231 0.080 Uiso 1 1 calc R
C12 C 0.27351(13) -0.0120(11) 0.8691(6) 0.0882(17) Uani 1 1 d .
H11 H 0.2738 0.1146 0.9366 0.106 Uiso 1 1 calc R
H12 H 0.2710 -0.1576 0.9192 0.106 Uiso 1 1 calc R
H13 H 0.2546 0.0079 0.8041 0.106 Uiso 1 1 calc R

loop_
_atom_site_aniso_label
_atom_site_aniso_U_11
_atom_site_aniso_U_22
_atom_site_aniso_U_33
_atom_site_aniso_U_23
_atom_site_aniso_U_13
_atom_site_aniso_U_12
O1 0.102(3) 0.0513(17) 0.080(2) 0.0273(17) 0.0463(19) 0.0164(16)
O2 0.0648(17) 0.0452(15) 0.0399(14) 0.0043(12) 0.0179(13) 0.0047(13)
O3 0.071(2) 0.077(2) 0.0638(19) 0.0058(17) 0.0258(17) 0.0020(16)
C1 0.063(2) 0.0393(18) 0.0217(15) -0.0004(14) 0.0084(16) -0.0074(17)
C2 0.067(3) 0.0315(16) 0.0238(15) -0.0010(15) 0.0133(16) -0.0040(16)
C3 0.062(2) 0.0412(19) 0.0273(16) 0.0015(17) 0.0079(16) -0.0013(17)
C4 0.075(3) 0.050(2) 0.047(2) 0.0034(19) 0.017(2) 0.012(2)
C5 0.066(3) 0.046(2) 0.0386(19) -0.0006(18) 0.0078(18) 0.0052(19)
C6 0.061(3) 0.053(2) 0.048(2) 0.0036(19) 0.009(2) 0.007(2)
C7 0.073(3) 0.055(2) 0.047(2) 0.012(2) 0.010(2) 0.006(2)
C8 0.063(3) 0.061(2) 0.040(2) -0.008(2) 0.014(2) -0.001(2)
C9 0.067(3) 0.065(3) 0.055(2) 0.000(2) 0.012(2) 0.012(2)
C10 0.072(3) 0.042(2) 0.052(2) 0.0066(19) 0.015(2) 0.0096(19)
C11 0.071(3) 0.079(3) 0.050(2) 0.010(2) 0.011(2) -0.009(2)
C12 0.077(4) 0.108(4) 0.080(3) 0.021(3) 0.022(3) -0.019(3)

loop_
_atom_type_symbol
_atom_type_description
_atom_type_scat_dispersion_real
_atom_type_scat_dispersion_imag
_atom_type_scat_source
C C 0.0033 0.0016 'International Tables Vol C Tables 4.2.6.8 and 6.1.1.4'
H H 0.0000 0.0000 'International Tables Vol C Tables 4.2.6.8 and 6.1.1.4'
O O 0.0106 0.0060 'International Tables Vol C Tables 4.2.6.8 and 6.1.1.4'

loop_
_geom_angle_atom_site_label_1
_geom_angle_atom_site_label_2
_geom_angle_atom_site_label_3
_geom_angle
_geom_angle_site_symmetry_1
_geom_angle_site_symmetry_3
C3 O2 C4 115.4(3) . .
C8 O3 C11 119.0(4) . .
C1 C1 C2 123.2(4) 5_655 .
C3 C2 C1 110.3(3) . .
C3 C2 C2 109.5(2) . 2_655
C1 C2 C2 112.5(4) . 2_655
O1 C3 O2 122.5(4) . .
O1 C3 C2 125.1(4) . .
O2 C3 C2 112.4(3) . .
O2 C4 C5 109.6(3) . .
C10 C5 C6 117.2(4) . .
C10 C5 C4 118.4(4) . .
C6 C5 C4 124.4(4) . .
C7 C6 C5 121.2(4) . .
C6 C7 C8 119.7(4) . .
O3 C8 C7 125.4(4) . .
O3 C8 C9 114.9(4) . .
C7 C8 C9 119.6(4) . .
C10 C9 C8 119.7(4) . .
C9 C10 C5 122.5(4) . .
O3 C11 C12 107.4(4) . .

loop_
_geom_bond_atom_site_label_1
_geom_bond_atom_site_label_2
_geom_bond_distance
_geom_bond_site_symmetry_2
O1 C3 1.208(4) .
O2 C3 1.318(4) .
O2 C4 1.448(5) .
O3 C8 1.368(5) .
O3 C11 1.394(5) .
C1 C1 1.287(6) 5_655
C1 C2 1.508(4) .
C2 C3 1.503(5) .
C2 C2 1.577(7) 2_655
C4 C5 1.479(6) .
C5 C10 1.373(6) .
C5 C6 1.390(6) .
C6 C7 1.373(6) .
C7 C8 1.374(6) .
C8 C9 1.380(6) .
C9 C10 1.350(6) .
C11 C12 1.490(6) .
